data_7117447
loop_
_publ_author_name
'Zhou, Yuhang'
'Lin, Lili'
'Yin, Chengkai'
'Wang, Zhengmeng'
'Liu, Xiaohua'
'Feng, Xiaoming'

_publ_section_title
;
 The N,N'-dioxide/Ni(ii)-catalyzed asymmetric inverse-electron-demand
 hetero-Diels-Alder reaction of methyleneindolinones with
 hetero-substituted alkenes.
;
_journal_issue 58
_journal_name_full 'Chemical communications (Cambridge, England)'
_journal_page_first 11689
_journal_page_last 11692
_journal_paper_doi 10.1039/c5cc04245c
_journal_volume 51
_journal_year 2015
_chemical_absolute_configuration rmad
_chemical_formula_moiety 'C22 H29 N O6'
_chemical_formula_sum 'C22 H29 N O6'
_chemical_formula_weight 403.46
_space_group_crystal_system orthorhombic
_space_group_IT_number 19
_space_group_name_Hall 'P 2ac 2ab'
_space_group_name_H-M_alt 'P 21 21 21'
_symmetry_space_group_name_Hall 'P 2ac 2ab'
_symmetry_space_group_name_H-M 'P 21 21 21'
_atom_sites_solution_hydrogens geom
_atom_sites_solution_primary direct
_audit_creation_date 2015-01-16
_audit_creation_method
;
Olex2 1.2
(compiled 2014.05.21 svn.r2940 for OlexSys, GUI svn.r4846)
;
_audit_update_record
;
2015-03-27 deposited with the CCDC.
2015-06-11 downloaded from the CCDC.
;
_cell_angle_alpha 90
_cell_angle_beta 90
_cell_angle_gamma 90
_cell_formula_units_Z 4
_cell_length_a 8.41470(8)
_cell_length_b 11.96874(11)
_cell_length_c 21.5473(2)
_cell_measurement_reflns_used 8079
_cell_measurement_temperature 121(2)
_cell_measurement_theta_max 72.5170
_cell_measurement_theta_min 4.2210
_cell_volume 2170.10(4)
_computing_cell_refinement
;
CrysAlisPro, Agilent Technologies,
Version 1.171.37.33 (release 27-03-2014 CrysAlis171 .NET)
(compiled Mar 27 2014,17:12:48)
;
_computing_data_collection
;
CrysAlisPro, Agilent Technologies,
Version 1.171.37.33 (release 27-03-2014 CrysAlis171 .NET)
(compiled Mar 27 2014,17:12:48)
;
_computing_data_reduction
;
CrysAlisPro, Agilent Technologies,
Version 1.171.37.33 (release 27-03-2014 CrysAlis171 .NET)
(compiled Mar 27 2014,17:12:48)
;
_computing_molecular_graphics 'Olex2 (Dolomanov et al., 2009)'
_computing_publication_material 'Olex2 (Dolomanov et al., 2009)'
_computing_structure_refinement 'ShelXL (Sheldrick, 2008)'
_computing_structure_solution 'ShelXT (Sheldrick, 2008)'
_diffrn_ambient_environment N~2~
_diffrn_ambient_temperature 121(2)
_diffrn_detector 'CCD plate'
_diffrn_detector_area_resol_mean 15.9595
_diffrn_detector_type EosS2
_diffrn_measured_fraction_theta_full 1.000
_diffrn_measured_fraction_theta_max 0.992
_diffrn_measurement_details
;
  1 omega  -31.00   53.00   1.0000    1.0000
omega____ theta____ kappa____ phi______ frames
    -       36.5421  -57.0000  150.0000 84

  2 omega    1.00   75.00   1.0000    1.0000
omega____ theta____ kappa____ phi______ frames
    -       36.5421  -99.0000  -30.0000 74

  3 omega   10.00  104.00   1.0000    1.0000
omega____ theta____ kappa____ phi______ frames
    -       36.5421   77.0000  -30.0000 94

  4 omega    1.00   75.00   1.0000    1.0000
omega____ theta____ kappa____ phi______ frames
    -       36.5421  -99.0000  120.0000 74

  5 omega   23.00   90.00   1.0000    1.0000
omega____ theta____ kappa____ phi______ frames
    -       36.5421 -125.0000  120.0000 67

  6 omega   20.00  104.00   1.0000    1.0000
omega____ theta____ kappa____ phi______ frames
    -       36.5421   57.0000  -60.0000 84

  7 omega   40.00   98.00   1.0000   10.0000
omega____ theta____ kappa____ phi______ frames
    -      108.0000  -45.0000   30.0000 58

  8 omega   39.00  109.00   1.0000   10.0000
omega____ theta____ kappa____ phi______ frames
    -      108.0000  -94.0000 -150.0000 70

  9 omega   39.00  109.00   1.0000   10.0000
omega____ theta____ kappa____ phi______ frames
    -      108.0000  -94.0000   60.0000 70

 10 omega   40.00   98.00   1.0000   10.0000
omega____ theta____ kappa____ phi______ frames
    -      108.0000  -45.0000 -120.0000 58

 11 omega   40.00  135.00   1.0000   10.0000
omega____ theta____ kappa____ phi______ frames
    -      108.0000  -77.0000  -30.0000 95

 12 omega   40.00   98.00   1.0000   10.0000
omega____ theta____ kappa____ phi______ frames
    -      108.0000  -45.0000 -180.0000 58

 13 omega   39.00  177.00   1.0000   10.0000
omega____ theta____ kappa____ phi______ frames
    -      108.0000    0.0000 -150.0000 138

 14 omega   20.00  104.00   1.0000    1.0000
omega____ theta____ kappa____ phi______ frames
    -       36.5421   57.0000 -150.0000 84

 15 omega   20.00   59.00   1.0000    1.0000
omega____ theta____ kappa____ phi______ frames
    -       36.5421   57.0000   60.0000 39

 16 omega   20.00  104.00   1.0000    1.0000
omega____ theta____ kappa____ phi______ frames
    -       36.5421   57.0000  120.0000 84
;
_diffrn_measurement_device 'four-circle diffractometer'
_diffrn_measurement_device_type 'New Gemini, Dual, Cu at zero, EosS2'
_diffrn_measurement_method '\w scans'
_diffrn_orient_matrix_UB_11 0.0386772000
_diffrn_orient_matrix_UB_12 -0.0099764000
_diffrn_orient_matrix_UB_13 -0.0696567000
_diffrn_orient_matrix_UB_21 -0.1637810000
_diffrn_orient_matrix_UB_22 -0.0536611000
_diffrn_orient_matrix_UB_23 -0.0115249000
_diffrn_orient_matrix_UB_31 -0.0719446000
_diffrn_orient_matrix_UB_32 0.1166268000
_diffrn_orient_matrix_UB_33 -0.0112345000
_diffrn_radiation_monochromator graphite
_diffrn_radiation_probe x-ray
_diffrn_radiation_type CuK\a
_diffrn_radiation_wavelength 1.54184
_diffrn_reflns_av_R_equivalents 0.0299
_diffrn_reflns_av_unetI/netI 0.0249
_diffrn_reflns_laue_measured_fraction_full 1.000
_diffrn_reflns_laue_measured_fraction_max 0.992
_diffrn_reflns_limit_h_max 10
_diffrn_reflns_limit_h_min -10
_diffrn_reflns_limit_k_max 14
_diffrn_reflns_limit_k_min -9
_diffrn_reflns_limit_l_max 23
_diffrn_reflns_limit_l_min -26
_diffrn_reflns_number 12207
_diffrn_reflns_point_group_measured_fraction_full 1.000
_diffrn_reflns_point_group_measured_fraction_max 0.979
_diffrn_reflns_theta_full 67.684
_diffrn_reflns_theta_max 72.703
_diffrn_reflns_theta_min 4.225
_diffrn_source 'Enhance (Cu) X-ray Source'
_exptl_absorpt_coefficient_mu 0.736
_exptl_absorpt_correction_T_max 1.00000
_exptl_absorpt_correction_T_min 0.76816
_exptl_absorpt_correction_type multi-scan
_exptl_absorpt_process_details
;
CrysAlisPro, Agilent Technologies,
Version 1.171.37.33 (release 27-03-2014 CrysAlis171 .NET)
(compiled Mar 27 2014,17:12:48)
Empirical absorption correction using spherical harmonics,
 implemented in SCALE3 ABSPACK scaling algorithm.
;
_exptl_crystal_colour 'clear light colourless'
_exptl_crystal_colour_lustre clear
_exptl_crystal_colour_modifier light
_exptl_crystal_colour_primary colourless
_exptl_crystal_density_diffrn 1.235
_exptl_crystal_F_000 864
_exptl_crystal_size_max 0.5
_exptl_crystal_size_mid 0.35
_exptl_crystal_size_min 0.3
_refine_diff_density_max 0.278
_refine_diff_density_min -0.331
_refine_diff_density_rms 0.057
_refine_ls_abs_structure_details
;
 Flack x determined using 1723 quotients [(I+)-(I-)]/[(I+)+(I-)]
 (Parsons, Flack and Wagner, Acta Cryst. B69 (2013) 249-259).
;
_refine_ls_abs_structure_Flack 0.06(6)
_refine_ls_extinction_method none
_refine_ls_goodness_of_fit_ref 1.050
_refine_ls_hydrogen_treatment constr
_refine_ls_matrix_type full
_refine_ls_number_parameters 268
_refine_ls_number_reflns 4236
_refine_ls_number_restraints 0
_refine_ls_restrained_S_all 1.050
_refine_ls_R_factor_all 0.0469
_refine_ls_R_factor_gt 0.0461
_refine_ls_shift/su_max 0.000
_refine_ls_shift/su_mean 0.000
_refine_ls_structure_factor_coef Fsqd
_refine_ls_weighting_details 'w=1/[\s^2^(Fo^2^)+(0.0914P)^2^+0.2988P] where P=(Fo^2^+2Fc^2^)/3'
_refine_ls_weighting_scheme calc
_refine_ls_wR_factor_gt 0.1201
_refine_ls_wR_factor_ref 0.1213
_reflns_Friedel_coverage 0.726
_reflns_friedel_fraction_full 1.000
_reflns_friedel_fraction_max 0.963
_reflns_number_gt 4155
_reflns_number_total 4236
_reflns_threshold_expression 'I > 2\s(I)'
_cod_data_source_file c5cc04245c2.cif
_cod_data_source_block fxm-zyh-4d-120k
_cod_database_code 7117447
_shelx_space_group_comment
;
The symmetry employed for this shelxl refinement is uniquely defined
by the following loop, which should always be used as a source of
symmetry information in preference to the above space-group names.
They are only intended as comments.
;
_reflns_odcompleteness_completeness 99.87
_reflns_odcompleteness_iscentric 1
_reflns_odcompleteness_theta 66.97
_olex2_refinement_description
;
1. Others
 Fixed Uiso: H00E(0.032) H00F(0.03) H00G(0.026) H00H(0.039) H00I(0.032)
 H00K(0.038) H00A(0.03) H00B(0.03) H00C(0.052) H00D(0.052) H00J(0.052)
 H00L(0.052) H00M(0.052) H00N(0.052) H00O(0.055) H00P(0.055) H00Q(0.055)
 H00R(0.044) H00S(0.058) H00T(0.058) H00U(0.058) H00V(0.058) H00W(0.058)
 H00X(0.088) H00Y(0.088) H(0.088) H00Z(0.112) HA(0.112) HB(0.112)
 Fixed X: H00E(0.6384) H00F(0.3483) H00G(0.4364) H00H(0.6771) H00I(0.2057)
 H00K(0.536) H00A(0.349) H00B(0.2201) H00C(0.9431) H00D(0.8769) H00J(0.9119)
 H00L(0.0098) H00M(-0.1328) H00N(0.0302) H00O(-0.2175) H00P(-0.2982) H00Q(-
 0.1446) H00R(0.6517) H00S(-0.11) H00T(-0.2689) H00U(-0.2235) H00V(0.4118)
 H00W(0.3181) H00X(0.5484) H00Y(0.6473) H(0.4611) H00Z(0.4713) HA(0.6568)
 HB(0.5763)
 Fixed Y: H00E(0.7742) H00F(0.4861) H00G(0.8215) H00H(0.7307) H00I(0.6104)
 H00K(0.5891) H00A(0.7752) H00B(0.773) H00C(0.6412) H00D(0.6537) H00J(0.7603)
 H00L(0.2454) H00M(0.2048) H00N(0.2348) H00O(0.4945) H00P(0.3768) H00Q(0.4033)
 H00R(0.4451) H00S(0.3772) H00T(0.3373) H00U(0.4644) H00V(0.4058) H00W(0.4389)
 H00X(0.5621) H00Y(0.4658) H(0.4605) H00Z(0.2705) HA(0.2789) HB(0.2597)
 Fixed Z: H00E(0.2392) H00F(0.144) H00G(0.349) H00H(0.1358) H00I(0.4647)
 H00K(0.0887) H00A(0.4546) H00B(0.4018) H00C(0.3634) H00D(0.431) H00J(0.391)
 H00L(0.2443) H00M(0.2854) H00N(0.3164) H00O(0.2436) H00P(0.2384) H00Q(0.1999)
 H00R(0.483) H00S(0.3863) H00T(0.3554) H00U(0.355) H00V(0.4299) H00W(0.4903)
 H00X(0.5594) H00Y(0.59) H(0.5901) H00Z(0.5354) HA(0.5403) HB(0.4756)
;
_shelx_shelxl_version_number 2014/7
_olex2_submission_special_instructions 'No special instructions were received'

loop_
_space_group_symop_operation_xyz
'x, y, z'
'-x+1/2, -y, z+1/2'
'-x, y+1/2, -z+1/2'
'x+1/2, -y+1/2, -z'

loop_
_atom_site_label
_atom_site_type_symbol
_atom_site_fract_x
_atom_site_fract_y
_atom_site_fract_z
_atom_site_U_iso_or_equiv
_atom_site_adp_type
_atom_site_occupancy
_atom_site_site_symmetry_order
_atom_site_calc_flag
_atom_site_refinement_flags_posn
O001 O 0.71482(18) 0.68158(13) 0.36607(8) 0.0252(3) Uani 1 1 d .
O002 O 0.04523(19) 0.44736(13) 0.29869(7) 0.0241(4) Uani 1 1 d .
O003 O 0.21964(18) 0.55816(13) 0.37627(7) 0.0228(3) Uani 1 1 d .
O004 O 0.4244(2) 0.56703(14) 0.44967(8) 0.0277(4) Uani 1 1 d .
O005 O 0.1460(2) 0.40708(14) 0.20387(8) 0.0300(4) Uani 1 1 d .
O006 O 0.6449(2) 0.79737(16) 0.44271(9) 0.0351(4) Uani 1 1 d .
N007 N 0.2770(2) 0.52415(14) 0.26955(8) 0.0182(4) Uani 1 1 d .
C008 C 0.3010(3) 0.58499(17) 0.32459(10) 0.0192(4) Uani 1 1 d .
C009 C 0.1504(3) 0.45356(16) 0.25349(10) 0.0204(4) Uani 1 1 d .
C00A C 0.3837(2) 0.56989(18) 0.22517(10) 0.0195(4) Uani 1 1 d .
C00B C 0.6118(3) 0.74400(18) 0.39738(10) 0.0229(4) Uani 1 1 d .
C00C C 0.4682(2) 0.65619(17) 0.25444(10) 0.0195(4) Uani 1 1 d .
C00D C 0.4135(2) 0.66426(17) 0.31733(10) 0.0186(4) Uani 1 1 d .
C00E C 0.5804(3) 0.7171(2) 0.22057(11) 0.0269(5) Uani 1 1 d .
H00E H 0.6384 0.7742 0.2392 0.032 Uiso 1 1 calc R
C00F C 0.4058(3) 0.54297(19) 0.16290(10) 0.0246(5) Uani 1 1 d .
H00F H 0.3483 0.4861 0.1440 0.030 Uiso 1 1 calc R
C00G C 0.4477(3) 0.74727(17) 0.36771(10) 0.0213(4) Uani 1 1 d .
H00G H 0.4364 0.8215 0.3490 0.026 Uiso 1 1 calc R
C00H C 0.6031(3) 0.6906(2) 0.15884(12) 0.0328(5) Uani 1 1 d .
H00H H 0.6771 0.7307 0.1358 0.039 Uiso 1 1 calc R
C00I C 0.2832(3) 0.6153(2) 0.43080(10) 0.0265(5) Uani 1 1 d .
H00I H 0.2057 0.6104 0.4647 0.032 Uiso 1 1 calc R
C00J C -0.0968(3) 0.37375(19) 0.29149(12) 0.0261(5) Uani 1 1 d .
C00K C 0.5177(3) 0.6050(2) 0.13038(12) 0.0314(5) Uani 1 1 d .
H00K H 0.5360 0.5891 0.0887 0.038 Uiso 1 1 calc R
C00L C 0.3162(3) 0.7373(2) 0.41687(11) 0.0254(5) Uani 1 1 d .
H00A H 0.3490 0.7752 0.4546 0.030 Uiso 1 1 calc R
H00B H 0.2201 0.7730 0.4018 0.030 Uiso 1 1 calc R
C00M C 0.8751(3) 0.6844(2) 0.38985(13) 0.0344(6) Uani 1 1 d .
H00C H 0.9431 0.6412 0.3634 0.052 Uiso 1 1 calc GR
H00D H 0.8769 0.6537 0.4310 0.052 Uiso 1 1 calc GR
H00J H 0.9119 0.7603 0.3910 0.052 Uiso 1 1 calc GR
C00N C -0.0424(3) 0.2536(2) 0.28368(14) 0.0350(6) Uani 1 1 d .
H00L H 0.0098 0.2454 0.2443 0.052 Uiso 1 1 calc GR
H00M H -0.1328 0.2048 0.2854 0.052 Uiso 1 1 calc GR
H00N H 0.0302 0.2348 0.3164 0.052 Uiso 1 1 calc GR
C00O C -0.1986(3) 0.4159(2) 0.23849(14) 0.0363(6) Uani 1 1 d .
H00O H -0.2175 0.4945 0.2436 0.055 Uiso 1 1 calc GR
H00P H -0.2982 0.3768 0.2384 0.055 Uiso 1 1 calc GR
H00Q H -0.1446 0.4033 0.1999 0.055 Uiso 1 1 calc GR
C00P C 0.5562(4) 0.4216(2) 0.50546(12) 0.0370(6) Uani 1 1 d .
H00R H 0.6517 0.4451 0.4830 0.044 Uiso 1 1 calc R
C00Q C -0.1827(3) 0.3896(3) 0.35267(13) 0.0384(6) Uani 1 1 d .
H00S H -0.1100 0.3772 0.3863 0.058 Uiso 1 1 calc GR
H00T H -0.2689 0.3373 0.3554 0.058 Uiso 1 1 calc GR
H00U H -0.2235 0.4644 0.3550 0.058 Uiso 1 1 calc GR
C00R C 0.4148(5) 0.4520(3) 0.46686(15) 0.0487(8) Uani 1 1 d .
H00V H 0.4118 0.4058 0.4299 0.058 Uiso 1 1 calc R
H00W H 0.3181 0.4389 0.4903 0.058 Uiso 1 1 calc R
C00S C 0.5529(5) 0.4831(3) 0.56687(16) 0.0585(10) Uani 1 1 d .
H00X H 0.5484 0.5621 0.5594 0.088 Uiso 1 1 calc GR
H00Y H 0.6473 0.4658 0.5900 0.088 Uiso 1 1 calc GR
H H 0.4611 0.4605 0.5901 0.088 Uiso 1 1 calc GR
C00T C 0.5661(7) 0.2961(3) 0.5151(2) 0.0748(15) Uani 1 1 d .
H00Z H 0.4713 0.2705 0.5354 0.112 Uiso 1 1 calc GR
HA H 0.6568 0.2789 0.5403 0.112 Uiso 1 1 calc GR
HB H 0.5763 0.2597 0.4756 0.112 Uiso 1 1 calc GR

loop_
_atom_site_aniso_label
_atom_site_aniso_U_11
_atom_site_aniso_U_22
_atom_site_aniso_U_33
_atom_site_aniso_U_23
_atom_site_aniso_U_13
_atom_site_aniso_U_12
O001 0.0193(7) 0.0281(8) 0.0284(8) -0.0016(7) -0.0052(6) -0.0002(6)
O002 0.0221(8) 0.0254(8) 0.0248(8) -0.0027(6) -0.0012(6) -0.0080(6)
O003 0.0194(7) 0.0299(8) 0.0191(7) -0.0019(6) 0.0011(6) -0.0056(6)
O004 0.0328(8) 0.0273(8) 0.0231(7) 0.0023(6) -0.0069(7) -0.0068(7)
O005 0.0341(9) 0.0294(9) 0.0265(9) -0.0088(7) -0.0029(7) -0.0072(7)
O006 0.0318(9) 0.0396(10) 0.0340(9) -0.0123(8) -0.0135(7) -0.0010(7)
N007 0.0172(8) 0.0174(8) 0.0201(8) -0.0004(7) -0.0012(7) -0.0004(7)
C008 0.0185(9) 0.0199(9) 0.0193(10) -0.0006(8) -0.0019(8) 0.0022(8)
C009 0.0210(10) 0.0155(9) 0.0246(10) 0.0001(7) -0.0052(8) 0.0003(8)
C00A 0.0169(9) 0.0192(9) 0.0223(10) 0.0015(8) -0.0004(8) 0.0037(8)
C00B 0.0230(10) 0.0215(10) 0.0241(10) 0.0020(8) -0.0060(9) -0.0030(8)
C00C 0.0151(9) 0.0205(10) 0.0230(10) 0.0021(8) -0.0018(8) 0.0021(7)
C00D 0.0165(9) 0.0185(9) 0.0207(10) 0.0004(7) -0.0043(7) 0.0012(7)
C00E 0.0216(10) 0.0279(11) 0.0311(12) 0.0052(9) -0.0013(9) -0.0025(9)
C00F 0.0256(10) 0.0257(10) 0.0225(10) -0.0023(8) -0.0016(9) 0.0060(9)
C00G 0.0209(10) 0.0167(9) 0.0264(10) -0.0010(8) -0.0049(8) 0.0004(7)
C00H 0.0255(11) 0.0414(13) 0.0314(12) 0.0093(10) 0.0063(9) -0.0006(10)
C00I 0.0259(11) 0.0348(12) 0.0189(10) -0.0056(9) 0.0009(9) -0.0064(10)
C00J 0.0215(10) 0.0242(11) 0.0325(11) 0.0004(9) -0.0049(9) -0.0075(9)
C00K 0.0305(12) 0.0408(13) 0.0229(10) 0.0014(10) 0.0056(9) 0.0078(10)
C00L 0.0242(11) 0.0266(11) 0.0254(10) -0.0075(8) -0.0027(9) 0.0006(9)
C00M 0.0198(11) 0.0407(13) 0.0425(14) -0.0002(11) -0.0086(10) 0.0013(10)
C00N 0.0287(12) 0.0240(12) 0.0521(15) 0.0018(11) -0.0035(11) -0.0077(10)
C00O 0.0272(12) 0.0374(13) 0.0444(14) 0.0047(11) -0.0127(11) -0.0079(11)
C00P 0.0489(16) 0.0326(12) 0.0296(12) 0.0013(10) -0.0030(12) 0.0030(11)
C00Q 0.0313(12) 0.0424(14) 0.0416(15) -0.0012(11) 0.0047(11) -0.0158(11)
C00R 0.068(2) 0.0363(14) 0.0422(15) 0.0107(12) -0.0278(15) -0.0186(14)
C00S 0.075(2) 0.060(2) 0.0407(16) -0.0134(15) -0.0246(17) 0.0264(18)
C00T 0.124(4) 0.0395(17) 0.061(2) 0.0060(16) -0.047(3) 0.001(2)

loop_
_atom_type_symbol
_atom_type_description
_atom_type_scat_dispersion_real
_atom_type_scat_dispersion_imag
_atom_type_scat_source
C C 0.0181 0.0091 'International Tables Vol C Tables 4.2.6.8 and 6.1.1.4'
H H 0.0000 0.0000 'International Tables Vol C Tables 4.2.6.8 and 6.1.1.4'
N N 0.0311 0.0180 'International Tables Vol C Tables 4.2.6.8 and 6.1.1.4'
O O 0.0492 0.0322 'International Tables Vol C Tables 4.2.6.8 and 6.1.1.4'

loop_
_geom_angle_atom_site_label_1
_geom_angle_atom_site_label_2
_geom_angle_atom_site_label_3
_geom_angle
C00B O001 C00M 114.59(18)
C009 O002 C00J 119.59(17)
C008 O003 C00I 111.56(16)
C00I O004 C00R 115.5(2)
C008 N007 C00A 106.08(17)
C009 N007 C008 128.98(18)
C009 N007 C00A 123.07(18)
O003 C008 N007 120.06(18)
O003 C008 C00D 128.36(19)
C00D C008 N007 111.55(19)
O002 C009 N007 111.19(18)
O005 C009 O002 127.5(2)
O005 C009 N007 121.3(2)
C00C C00A N007 107.54(18)
C00F C00A N007 130.1(2)
C00F C00A C00C 122.4(2)
O001 C00B C00G 113.15(18)
O006 C00B O001 124.2(2)
O006 C00B C00G 122.6(2)
C00A C00C C00D 108.12(18)
C00E C00C C00A 119.4(2)
C00E C00C C00D 132.4(2)
C008 C00D C00C 106.71(18)
C008 C00D C00G 121.11(19)
C00C C00D C00G 131.8(2)
C00C C00E H00E 120.8
C00H C00E C00C 118.4(2)
C00H C00E H00E 120.8
C00A C00F H00F 121.5
C00K C00F C00A 116.9(2)
C00K C00F H00F 121.5
C00B C00G H00G 106.5
C00B C00G C00L 111.21(18)
C00D C00G C00B 117.46(18)
C00D C00G H00G 106.5
C00D C00G C00L 108.04(17)
C00L C00G H00G 106.5
C00E C00H H00H 119.3
C00E C00H C00K 121.4(2)
C00K C00H H00H 119.3
O003 C00I H00I 109.1
O003 C00I C00L 111.02(19)
O004 C00I O003 110.81(19)
O004 C00I H00I 109.1
O004 C00I C00L 107.65(19)
C00L C00I H00I 109.1
O002 C00J C00N 109.23(18)
O002 C00J C00O 109.54(19)
O002 C00J C00Q 102.56(18)
C00O C00J C00N 113.8(2)
C00O C00J C00Q 110.1(2)
C00Q C00J C00N 111.0(2)
C00F C00K C00H 121.4(2)
C00F C00K H00K 119.3
C00H C00K H00K 119.3
C00G C00L H00A 109.6
C00G C00L H00B 109.6
C00I C00L C00G 110.06(18)
C00I C00L H00A 109.6
C00I C00L H00B 109.6
H00A C00L H00B 108.2
O001 C00M H00C 109.5
O001 C00M H00D 109.5
O001 C00M H00J 109.5
H00C C00M H00D 109.5
H00C C00M H00J 109.5
H00D C00M H00J 109.5
C00J C00N H00L 109.5
C00J C00N H00M 109.5
C00J C00N H00N 109.5
H00L C00N H00M 109.5
H00L C00N H00N 109.5
H00M C00N H00N 109.5
C00J C00O H00O 109.5
C00J C00O H00P 109.5
C00J C00O H00Q 109.5
H00O C00O H00P 109.5
H00O C00O H00Q 109.5
H00P C00O H00Q 109.5
C00R C00P H00R 107.9
C00R C00P C00S 110.6(3)
C00R C00P C00T 111.1(3)
C00S C00P H00R 107.9
C00S C00P C00T 111.3(3)
C00T C00P H00R 107.9
C00J C00Q H00S 109.5
C00J C00Q H00T 109.5
C00J C00Q H00U 109.5
H00S C00Q H00T 109.5
H00S C00Q H00U 109.5
H00T C00Q H00U 109.5
O004 C00R C00P 109.5(2)
O004 C00R H00V 109.8
O004 C00R H00W 109.8
C00P C00R H00V 109.8
C00P C00R H00W 109.8
H00V C00R H00W 108.2
C00P C00S H00X 109.5
C00P C00S H00Y 109.5
C00P C00S H 109.5
H00X C00S H00Y 109.5
H00X C00S H 109.5
H00Y C00S H 109.5
C00P C00T H00Z 109.5
C00P C00T HA 109.5
C00P C00T HB 109.5
H00Z C00T HA 109.5
H00Z C00T HB 109.5
HA C00T HB 109.5

loop_
_geom_bond_atom_site_label_1
_geom_bond_atom_site_label_2
_geom_bond_distance
O001 C00B 1.328(3)
O001 C00M 1.443(3)
O002 C009 1.318(3)
O002 C00J 1.493(3)
O003 C008 1.346(3)
O003 C00I 1.461(3)
O004 C00I 1.382(3)
O004 C00R 1.428(3)
O005 C009 1.206(3)
O006 C00B 1.200(3)
N007 C008 1.406(3)
N007 C009 1.403(3)
N007 C00A 1.421(3)
C008 C00D 1.349(3)
C00A C00C 1.404(3)
C00A C00F 1.392(3)
C00B C00G 1.522(3)
C00C C00D 1.435(3)
C00C C00E 1.398(3)
C00D C00G 1.499(3)
C00E H00E 0.9300
C00E C00H 1.381(4)
C00F H00F 0.9300
C00F C00K 1.389(4)
C00G H00G 0.9800
C00G C00L 1.536(3)
C00H H00H 0.9300
C00H C00K 1.393(4)
C00I H00I 0.9800
C00I C00L 1.517(3)
C00J C00N 1.518(3)
C00J C00O 1.514(3)
C00J C00Q 1.515(4)
C00K H00K 0.9300
C00L H00A 0.9700
C00L H00B 0.9700
C00M H00C 0.9600
C00M H00D 0.9600
C00M H00J 0.9600
C00N H00L 0.9600
C00N H00M 0.9600
C00N H00N 0.9600
C00O H00O 0.9600
C00O H00P 0.9600
C00O H00Q 0.9600
C00P H00R 0.9800
C00P C00R 1.497(4)
C00P C00S 1.515(4)
C00P C00T 1.518(4)
C00Q H00S 0.9600
C00Q H00T 0.9600
C00Q H00U 0.9600
C00R H00V 0.9700
C00R H00W 0.9700
C00S H00X 0.9600
C00S H00Y 0.9600
C00S H 0.9600
C00T H00Z 0.9600
C00T HA 0.9600
C00T HB 0.9600
